data_7214941
loop_
_publ_author_name
'Hsiao, Hui-Lin'
'Wu, Chia-Jun'
'Hsu, Wayne'
'Yeh, Chun-Wei'
'Xie, Ming-Yuan'
'Huang, Wun-Jhih'
'Chen, Jhy-Der'

_publ_section_title
;
 Diverse Ag(i) complexes constructed from asymmetric pyridyl and pyrimidyl
 amide ligands: roles of Ag&#x22EF;Ag and \p--\p interactions
;
_journal_issue 23
_journal_name_full CrystEngComm
_journal_page_first 8143
_journal_paper_doi 10.1039/c2ce25995h
_journal_volume 14
_journal_year 2012
_chemical_formula_sum 'C32 H30 Ag Cl N6 O10'
_chemical_formula_weight 801.94
_chemical_name_systematic
;
?
;
_space_group_IT_number 2
_symmetry_cell_setting triclinic
_symmetry_space_group_name_Hall '-P 1'
_symmetry_space_group_name_H-M 'P -1'
_atom_sites_solution_hydrogens geom
_atom_sites_solution_primary direct
_atom_sites_solution_secondary difmap
_audit_creation_method SHELXL-97
_cell_angle_alpha 88.7040(10)
_cell_angle_beta 79.7520(10)
_cell_angle_gamma 79.0920(10)
_cell_formula_units_Z 2
_cell_length_a 7.38710(10)
_cell_length_b 11.65940(10)
_cell_length_c 20.3813(3)
_cell_measurement_reflns_used 9898
_cell_measurement_temperature 296(2)
_cell_measurement_theta_max 26.61
_cell_measurement_theta_min 2.68
_cell_volume 1696.10(4)
_computing_cell_refinement 'SAINT V7.68A (Bruker AXS, 2010)'
_computing_data_collection 'APEX2 (Bruker AXS, 2010)'
_computing_data_reduction 'SAINT V7.68A (Bruker AXS, 2010)'
_computing_molecular_graphics 'SHELXTL (Sheldrick, 2008)'
_computing_publication_material 'SHELXTL (Sheldrick, 2008)'
_computing_structure_refinement 'SHELXL-97 (Sheldrick, 2008)'
_computing_structure_solution 'SHELXS-97 (Sheldrick, 2008)'
_diffrn_ambient_temperature 296(2)
_diffrn_measured_fraction_theta_full 0.995
_diffrn_measured_fraction_theta_max 0.995
_diffrn_measurement_device_type 'CCD area detector'
_diffrn_measurement_method 'phi and omega scans'
_diffrn_radiation_monochromator graphite
_diffrn_radiation_source 'fine-focus sealed tube'
_diffrn_radiation_type MoK\a
_diffrn_radiation_wavelength 0.71073
_diffrn_reflns_av_R_equivalents 0.0383
_diffrn_reflns_av_sigmaI/netI 0.0518
_diffrn_reflns_limit_h_max 9
_diffrn_reflns_limit_h_min -9
_diffrn_reflns_limit_k_max 15
_diffrn_reflns_limit_k_min -15
_diffrn_reflns_limit_l_max 27
_diffrn_reflns_limit_l_min -27
_diffrn_reflns_number 30731
_diffrn_reflns_theta_full 28.28
_diffrn_reflns_theta_max 28.28
_diffrn_reflns_theta_min 1.78
_exptl_absorpt_coefficient_mu 0.739
_exptl_absorpt_correction_T_max 1.0000
_exptl_absorpt_correction_T_min 0.8574
_exptl_absorpt_correction_type multi-scan
_exptl_absorpt_process_details 'SADABS V2008/1 (Bruker AXS, 2008)'
_exptl_crystal_colour colourless
_exptl_crystal_density_diffrn 1.570
_exptl_crystal_density_method 'not measured'
_exptl_crystal_description block
_exptl_crystal_F_000 816
_exptl_crystal_size_max 0.30
_exptl_crystal_size_mid 0.30
_exptl_crystal_size_min 0.20
_refine_diff_density_max 0.435
_refine_diff_density_min -0.414
_refine_diff_density_rms 0.054
_refine_ls_extinction_method none
_refine_ls_goodness_of_fit_ref 1.003
_refine_ls_hydrogen_treatment constr
_refine_ls_matrix_type full
_refine_ls_number_parameters 528
_refine_ls_number_reflns 8379
_refine_ls_number_restraints 0
_refine_ls_restrained_S_all 1.003
_refine_ls_R_factor_all 0.1102
_refine_ls_R_factor_gt 0.0445
_refine_ls_shift/su_max 0.001
_refine_ls_shift/su_mean 0.000
_refine_ls_structure_factor_coef Fsqd
_refine_ls_weighting_details 'calc w=1/[\s^2^(Fo^2^)+(0.0480P)^2^+0.4706P] where P=(Fo^2^+2Fc^2^)/3'
_refine_ls_weighting_scheme calc
_refine_ls_wR_factor_gt 0.0934
_refine_ls_wR_factor_ref 0.1155
_reflns_number_gt 4494
_reflns_number_total 8379
_reflns_threshold_expression >2sigma(I)
_cod_data_source_file c2ce25995h.txt
_cod_data_source_block 4
_cod_depositor_comments
;
The following automatic conversions were performed:

'_symmetry_cell_setting' value 'Triclinic' changed to 'triclinic'
according to
/usr/data/users/saulius/automatic-downloads/retrospective/RSC/lib/dictionaries/cif_core.dic
dictionary named 'cif_core.dic' version 2.4.2 from 2011-04-26.

Automatic conversion script
Id: cif_fix_values 2281 2013-09-26 08:29:07Z andrius 
;
_cod_original_sg_symbol_H-M P-1
_cod_database_code 7214941

loop_
_symmetry_equiv_pos_as_xyz
'x, y, z'
'-x, -y, -z'

loop_
_atom_site_label
_atom_site_type_symbol
_atom_site_fract_x
_atom_site_fract_y
_atom_site_fract_z
_atom_site_U_iso_or_equiv
_atom_site_adp_type
_atom_site_occupancy
_atom_site_symmetry_multiplicity
_atom_site_calc_flag
_atom_site_refinement_flags
_atom_site_disorder_assembly
_atom_site_disorder_group
Ag Ag 0.63507(4) 0.58527(2) 0.515440(13) 0.07357(10) Uani 1 1 d . . .
N1 N 0.4812(3) 0.74161(19) 0.47650(11) 0.0522(6) Uani 1 1 d . . .
N2 N 0.3858(3) 0.85272(18) 0.31344(10) 0.0490(6) Uani 1 1 d . . .
H2A H 0.2902 0.8967 0.3015 0.059 Uiso 1 1 calc R . .
N3 N 0.8134(3) 0.43983(19) 0.55528(12) 0.0554(6) Uani 1 1 d . . .
N4 N 0.9201(3) 0.34877(19) 0.72005(11) 0.0559(6) Uani 1 1 d . . .
H4A H 1.0105 0.3017 0.7333 0.067 Uiso 1 1 calc R . .
O1 O 0.6600(3) 0.73051(18) 0.27491(9) 0.0635(6) Uani 1 1 d . . .
O2 O 0.2672(3) 0.94487(19) -0.01700(10) 0.0721(6) Uani 1 1 d . . .
O3 O 0.4800(4) 0.7870(2) -0.05106(11) 0.0936(8) Uani 1 1 d . . .
O4 O 0.6610(4) 0.4809(3) 0.75438(13) 0.1114(10) Uani 1 1 d . . .
O5 O 1.0176(3) 0.2849(2) 1.05350(10) 0.0805(7) Uani 1 1 d . . .
O6 O 0.7929(4) 0.4398(2) 1.08518(13) 0.1006(9) Uani 1 1 d . . .
C1 C 0.3849(4) 0.8304(3) 0.51600(15) 0.0615(8) Uani 1 1 d . . .
H1A H 0.3830 0.8253 0.5617 0.074 Uiso 1 1 calc R . .
C2 C 0.2892(5) 0.9282(3) 0.49098(15) 0.0708(9) Uani 1 1 d . . .
H2B H 0.2231 0.9888 0.5196 0.085 Uiso 1 1 calc R . .
C3 C 0.2899(4) 0.9376(2) 0.42399(15) 0.0622(8) Uani 1 1 d . . .
H3A H 0.2243 1.0040 0.4067 0.075 Uiso 1 1 calc R . .
C4 C 0.3898(3) 0.8465(2) 0.38223(13) 0.0445(6) Uani 1 1 d . . .
C5 C 0.4818(4) 0.7498(2) 0.41083(13) 0.0478(7) Uani 1 1 d . . .
H5A H 0.5473 0.6874 0.3834 0.057 Uiso 1 1 calc R . .
C6 C 0.5185(4) 0.7960(2) 0.26428(13) 0.0466(7) Uani 1 1 d . . .
C7 C 0.4813(3) 0.8165(2) 0.19431(13) 0.0456(6) Uani 1 1 d . . .
C8 C 0.3602(4) 0.9130(2) 0.17617(14) 0.0528(7) Uani 1 1 d . . .
H8B H 0.2968 0.9689 0.2082 0.063 Uiso 1 1 calc R . .
C9 C 0.3329(4) 0.9270(2) 0.11106(14) 0.0566(8) Uani 1 1 d . . .
H9A H 0.2510 0.9920 0.0994 0.068 Uiso 1 1 calc R . .
C10 C 0.4272(4) 0.8445(2) 0.06296(13) 0.0497(7) Uani 1 1 d . . .
C11 C 0.5484(4) 0.7494(3) 0.08082(14) 0.0568(8) Uani 1 1 d . . .
H11A H 0.6132 0.6942 0.0486 0.068 Uiso 1 1 calc R . .
C12 C 0.5750(4) 0.7348(2) 0.14585(14) 0.0532(7) Uani 1 1 d . . .
H12A H 0.6566 0.6695 0.1573 0.064 Uiso 1 1 calc R . .
C13 C 0.3985(4) 0.8542(3) -0.00800(15) 0.0594(8) Uani 1 1 d . . .
C14 C 0.2228(5) 0.9595(3) -0.08343(16) 0.0836(11) Uani 1 1 d . . .
H14A H 0.0987 1.0046 -0.0810 0.125 Uiso 1 1 calc R . .
H14B H 0.2290 0.8843 -0.1028 0.125 Uiso 1 1 calc R . .
H14C H 0.3111 0.9994 -0.1105 0.125 Uiso 1 1 calc R . .
C15 C 0.9276(4) 0.3554(2) 0.51729(15) 0.0573(8) Uani 1 1 d . . .
H15A H 0.9289 0.3557 0.4716 0.069 Uiso 1 1 calc R . .
C16 C 1.0443(4) 0.2673(2) 0.54412(15) 0.0594(8) Uani 1 1 d . . .
H16A H 1.1249 0.2101 0.5165 0.071 Uiso 1 1 calc R . .
C17 C 1.0414(4) 0.2643(2) 0.61153(14) 0.0535(7) Uani 1 1 d . . .
H17A H 1.1183 0.2048 0.6302 0.064 Uiso 1 1 calc R . .
C18 C 0.9218(4) 0.3515(2) 0.65124(14) 0.0487(7) Uani 1 1 d . . .
C19 C 0.8106(4) 0.4376(2) 0.62100(15) 0.0554(8) Uani 1 1 d . . .
H19A H 0.7304 0.4966 0.6475 0.066 Uiso 1 1 calc R . .
C20 C 0.7924(4) 0.4119(3) 0.76801(16) 0.0593(8) Uani 1 1 d . . .
C21 C 0.8212(4) 0.3943(2) 0.83803(15) 0.0525(7) Uani 1 1 d . . .
C22 C 0.9446(4) 0.3029(2) 0.85930(15) 0.0569(8) Uani 1 1 d . . .
H22A H 1.0154 0.2466 0.8287 0.068 Uiso 1 1 calc R . .
C23 C 0.9642(4) 0.2939(3) 0.92539(14) 0.0589(8) Uani 1 1 d . . .
H23A H 1.0470 0.2314 0.9391 0.071 Uiso 1 1 calc R . .
C24 C 0.8606(4) 0.3777(3) 0.97159(15) 0.0582(8) Uani 1 1 d . . .
C25 C 0.7354(4) 0.4678(3) 0.95081(18) 0.0714(10) Uani 1 1 d . . .
H25A H 0.6645 0.5237 0.9815 0.086 Uiso 1 1 calc R . .
C26 C 0.7136(4) 0.4762(3) 0.88509(17) 0.0674(9) Uani 1 1 d . . .
H26A H 0.6266 0.5368 0.8720 0.081 Uiso 1 1 calc R . .
C27 C 0.8827(5) 0.3729(3) 1.04296(17) 0.0691(9) Uani 1 1 d . . .
C28 C 1.0560(6) 0.2729(4) 1.12063(17) 0.0981(13) Uani 1 1 d . . .
H28A H 1.1733 0.2206 1.1204 0.147 Uiso 1 1 calc R . .
H28B H 0.9577 0.2422 1.1486 0.147 Uiso 1 1 calc R . .
H28C H 1.0625 0.3480 1.1375 0.147 Uiso 1 1 calc R . .
Cl Cl 0.12962(11) -0.03464(7) 0.71343(4) 0.0659(2) Uani 1 1 d . . .
O7 O 0.2865(6) -0.0152(4) 0.6641(2) 0.1012(16) Uani 0.60 1 d P A 1
O8 O -0.0219(6) -0.0089(5) 0.6836(3) 0.109(2) Uani 0.60 1 d P A 1
O9 O 0.1242(14) -0.1370(6) 0.7426(5) 0.262(4) Uani 0.60 1 d P A 1
O10 O 0.1302(12) 0.0403(9) 0.7649(3) 0.213(4) Uani 0.60 1 d P A 1
O7' O 0.278(2) -0.0763(12) 0.6717(7) 0.184(6) Uiso 0.40 1 d P A 2
O8' O 0.018(2) -0.0936(14) 0.6896(9) 0.285(8) Uani 0.40 1 d P A 2
O9' O 0.1735(17) -0.1018(12) 0.7626(6) 0.157(4) Uiso 0.40 1 d P A 2
O10' O 0.0292(14) 0.0764(5) 0.7281(6) 0.159(5) Uani 0.40 1 d P A 2
N5 N 0.6728(18) 0.4512(12) 0.3919(6) 0.106(5) Uani 0.50 1 d P B 1
N5' N 0.704(2) 0.4657(11) 0.3927(6) 0.088(4) Uani 0.50 1 d P B 2
C29 C 0.7272(5) 0.4443(3) 0.3382(2) 0.0686(9) Uani 1 1 d . . .
C30 C 0.795(2) 0.4242(12) 0.2656(6) 0.098(5) Uani 0.50 1 d P B 1
H30A H 0.9294 0.4121 0.2565 0.147 Uiso 0.50 1 calc PR B 1
H30B H 0.7448 0.4910 0.2416 0.147 Uiso 0.50 1 calc PR B 1
H30C H 0.7549 0.3564 0.2516 0.147 Uiso 0.50 1 calc PR B 1
C30' C 0.762(2) 0.4280(13) 0.2694(8) 0.091(5) Uani 0.50 1 d P B 2
H30D H 0.8286 0.3500 0.2585 0.137 Uiso 0.50 1 calc PR B 2
H30E H 0.8356 0.4829 0.2488 0.137 Uiso 0.50 1 calc PR B 2
H30F H 0.6450 0.4400 0.2534 0.137 Uiso 0.50 1 calc PR B 2
N6 N 0.733(2) 0.7309(13) 0.6223(8) 0.166(8) Uani 0.50 1 d P C 1
C31 C 0.678(2) 0.7524(11) 0.6738(6) 0.101(6) Uani 0.50 1 d P C 1
C32 C 0.643(3) 0.7726(16) 0.7426(9) 0.142(8) Uani 0.50 1 d P C 1
H32A H 0.7096 0.7078 0.7640 0.214 Uiso 0.50 1 calc PR C 1
H32B H 0.5115 0.7812 0.7592 0.214 Uiso 0.50 1 calc PR C 1
H32C H 0.6852 0.8426 0.7519 0.214 Uiso 0.50 1 calc PR C 1
N6' N 0.689(2) 0.7378(12) 0.6208(6) 0.106(4) Uani 0.50 1 d P D 2
C31' C 0.6721(17) 0.7587(12) 0.6756(9) 0.089(5) Uani 0.50 1 d P D 2
C32' C 0.631(2) 0.7877(14) 0.7459(7) 0.091(5) Uani 0.50 1 d P D 2
H32D H 0.7430 0.8000 0.7602 0.137 Uiso 0.50 1 calc PR D 2
H32E H 0.5855 0.7248 0.7706 0.137 Uiso 0.50 1 calc PR D 2
H32F H 0.5375 0.8577 0.7536 0.137 Uiso 0.50 1 calc PR D 2

loop_
_atom_site_aniso_label
_atom_site_aniso_U_11
_atom_site_aniso_U_22
_atom_site_aniso_U_33
_atom_site_aniso_U_23
_atom_site_aniso_U_13
_atom_site_aniso_U_12
Ag 0.07548(18) 0.06782(16) 0.06872(16) 0.01913(12) -0.01664(13) 0.00976(12)
N1 0.0524(13) 0.0539(14) 0.0461(13) 0.0038(11) -0.0084(11) 0.0000(11)
N2 0.0438(12) 0.0526(13) 0.0450(12) 0.0022(10) -0.0068(10) 0.0038(10)
N3 0.0546(14) 0.0491(13) 0.0599(15) 0.0072(11) -0.0120(12) -0.0018(11)
N4 0.0514(14) 0.0550(14) 0.0569(14) -0.0008(11) -0.0139(11) 0.0049(11)
O1 0.0513(11) 0.0747(13) 0.0548(12) -0.0011(10) -0.0074(9) 0.0110(10)
O2 0.0811(15) 0.0829(15) 0.0531(12) 0.0049(11) -0.0206(11) -0.0096(12)
O3 0.1112(19) 0.1079(19) 0.0506(13) -0.0183(13) -0.0131(13) 0.0084(16)
O4 0.0841(17) 0.133(2) 0.0809(17) 0.0210(16) 0.0035(14) 0.0509(16)
O5 0.1009(18) 0.0874(16) 0.0477(12) -0.0117(11) -0.0021(12) -0.0125(14)
O6 0.0968(18) 0.121(2) 0.0743(16) -0.0469(16) 0.0024(14) -0.0069(16)
C1 0.073(2) 0.0628(19) 0.0472(16) -0.0019(14) -0.0159(15) -0.0027(16)
C2 0.099(2) 0.0511(18) 0.0543(18) -0.0119(15) -0.0153(17) 0.0094(17)
C3 0.077(2) 0.0481(17) 0.0560(18) -0.0011(14) -0.0174(16) 0.0072(15)
C4 0.0444(15) 0.0447(14) 0.0444(15) 0.0010(12) -0.0086(12) -0.0079(12)
C5 0.0453(15) 0.0438(15) 0.0498(16) 0.0000(12) -0.0045(12) -0.0010(12)
C6 0.0441(15) 0.0465(15) 0.0497(16) 0.0019(12) -0.0098(13) -0.0087(13)
C7 0.0420(14) 0.0457(15) 0.0490(15) -0.0003(12) -0.0043(12) -0.0116(12)
C8 0.0590(17) 0.0483(16) 0.0476(16) -0.0038(13) -0.0084(13) -0.0020(13)
C9 0.0594(18) 0.0539(17) 0.0538(17) -0.0008(14) -0.0122(14) -0.0013(14)
C10 0.0490(16) 0.0554(16) 0.0479(16) 0.0005(13) -0.0071(13) -0.0194(13)
C11 0.0585(18) 0.0559(17) 0.0512(17) -0.0103(14) -0.0012(14) -0.0054(14)
C12 0.0513(16) 0.0502(16) 0.0545(17) -0.0027(13) -0.0062(14) -0.0033(13)
C13 0.0601(19) 0.069(2) 0.0517(18) 0.0019(15) -0.0070(15) -0.0212(16)
C14 0.096(3) 0.102(3) 0.062(2) 0.0164(19) -0.0331(19) -0.026(2)
C15 0.0571(17) 0.0568(17) 0.0571(17) 0.0081(14) -0.0085(14) -0.0106(14)
C16 0.0568(18) 0.0500(17) 0.0645(19) 0.0006(14) -0.0046(15) 0.0011(14)
C17 0.0477(16) 0.0454(15) 0.0643(18) 0.0081(14) -0.0110(14) -0.0010(13)
C18 0.0434(15) 0.0441(15) 0.0603(17) 0.0030(13) -0.0123(13) -0.0097(12)
C19 0.0551(17) 0.0446(15) 0.0633(19) 0.0028(14) -0.0123(14) -0.0001(13)
C20 0.0460(16) 0.0554(17) 0.070(2) 0.0085(15) -0.0046(15) -0.0006(14)
C21 0.0421(15) 0.0486(16) 0.0630(18) -0.0057(14) 0.0030(13) -0.0095(13)
C22 0.0524(17) 0.0529(17) 0.0579(18) -0.0080(14) 0.0026(14) -0.0020(14)
C23 0.0589(18) 0.0615(18) 0.0505(17) -0.0041(14) 0.0009(14) -0.0061(15)
C24 0.0527(17) 0.0579(18) 0.0621(19) -0.0178(15) 0.0070(15) -0.0198(15)
C25 0.0586(19) 0.064(2) 0.082(2) -0.0292(18) 0.0080(17) -0.0040(16)
C26 0.0557(18) 0.0551(18) 0.084(2) -0.0104(17) -0.0019(17) -0.0006(15)
C27 0.068(2) 0.080(2) 0.060(2) -0.0192(18) 0.0070(17) -0.0308(18)
C28 0.139(4) 0.104(3) 0.052(2) -0.005(2) -0.012(2) -0.028(3)
Cl 0.0627(5) 0.0687(5) 0.0592(5) 0.0109(4) -0.0103(4) 0.0041(4)
O7 0.090(3) 0.087(3) 0.101(3) -0.008(3) 0.056(2) -0.020(3)
O8 0.069(3) 0.146(5) 0.096(3) -0.008(3) -0.033(2) 0.039(3)
O9 0.352(10) 0.158(5) 0.373(10) 0.204(6) -0.236(8) -0.153(6)
O10 0.225(8) 0.306(10) 0.121(5) -0.131(6) -0.022(5) -0.078(7)
O8' 0.365(16) 0.243(15) 0.354(19) -0.001(14) -0.209(16) -0.191(13)
O10' 0.166(8) 0.035(3) 0.206(10) 0.011(5) 0.108(7) 0.022(4)
N5 0.092(6) 0.116(9) 0.085(8) 0.009(6) 0.010(5) 0.015(6)
N5' 0.132(9) 0.071(6) 0.058(6) -0.004(4) -0.028(6) 0.000(5)
C29 0.066(2) 0.061(2) 0.069(2) -0.0013(18) -0.0033(19) 0.0039(16)
C30 0.123(9) 0.108(9) 0.054(6) -0.036(6) 0.019(6) -0.033(7)
C30' 0.067(6) 0.089(8) 0.102(11) -0.001(7) -0.001(6) 0.013(6)
N6 0.222(15) 0.090(8) 0.149(13) -0.002(8) 0.010(10) 0.023(9)
C31 0.172(12) 0.050(7) 0.055(7) -0.002(5) 0.006(7) 0.017(7)
C32 0.177(16) 0.094(10) 0.146(15) -0.013(10) -0.024(12) -0.002(10)
N6' 0.148(8) 0.091(7) 0.078(7) -0.027(5) -0.061(6) 0.023(6)
C31' 0.080(7) 0.066(8) 0.135(13) -0.027(8) -0.070(8) 0.004(6)
C32' 0.106(9) 0.096(9) 0.082(8) -0.020(6) -0.056(7) -0.004(7)

loop_
_atom_type_symbol
_atom_type_description
_atom_type_scat_dispersion_real
_atom_type_scat_dispersion_imag
_atom_type_scat_source
C C 0.0033 0.0016 'International Tables Vol C Tables 4.2.6.8 and 6.1.1.4'
H H 0.0000 0.0000 'International Tables Vol C Tables 4.2.6.8 and 6.1.1.4'
N N 0.0061 0.0033 'International Tables Vol C Tables 4.2.6.8 and 6.1.1.4'
O O 0.0106 0.0060 'International Tables Vol C Tables 4.2.6.8 and 6.1.1.4'
Cl Cl 0.1484 0.1585 'International Tables Vol C Tables 4.2.6.8 and 6.1.1.4'
Ag Ag -0.8971 1.1015 'International Tables Vol C Tables 4.2.6.8 and 6.1.1.4'

loop_
_geom_angle_atom_site_label_1
_geom_angle_atom_site_label_2
_geom_angle_atom_site_label_3
_geom_angle
_geom_angle_site_symmetry_3
N1 Ag N3 173.60(9) .
N1 Ag Ag 95.74(6) 2_666
N3 Ag Ag 90.58(6) 2_666
C1 N1 C5 118.5(2) .
C1 N1 Ag 122.11(18) .
C5 N1 Ag 119.34(17) .
C6 N2 C4 126.1(2) .
C6 N2 H2A 116.9 .
C4 N2 H2A 116.9 .
C15 N3 C19 118.7(2) .
C15 N3 Ag 123.27(19) .
C19 N3 Ag 117.97(18) .
C20 N4 C18 127.3(2) .
C20 N4 H4A 116.3 .
C18 N4 H4A 116.3 .
C13 O2 C14 116.7(3) .
C27 O5 C28 116.6(3) .
N1 C1 C2 121.6(3) .
N1 C1 H1A 119.2 .
C2 C1 H1A 119.2 .
C1 C2 C3 120.3(3) .
C1 C2 H2B 119.9 .
C3 C2 H2B 119.9 .
C2 C3 C4 118.9(3) .
C2 C3 H3A 120.6 .
C4 C3 H3A 120.6 .
C5 C4 C3 117.8(2) .
C5 C4 N2 122.5(2) .
C3 C4 N2 119.6(2) .
N1 C5 C4 122.8(2) .
N1 C5 H5A 118.6 .
C4 C5 H5A 118.6 .
O1 C6 N2 123.1(2) .
O1 C6 C7 120.8(2) .
N2 C6 C7 116.0(2) .
C12 C7 C8 118.8(3) .
C12 C7 C6 117.7(2) .
C8 C7 C6 123.5(2) .
C9 C8 C7 120.6(3) .
C9 C8 H8B 119.7 .
C7 C8 H8B 119.7 .
C8 C9 C10 120.1(3) .
C8 C9 H9A 120.0 .
C10 C9 H9A 120.0 .
C11 C10 C9 119.3(3) .
C11 C10 C13 118.6(3) .
C9 C10 C13 122.1(3) .
C10 C11 C12 120.8(3) .
C10 C11 H11A 119.6 .
C12 C11 H11A 119.6 .
C11 C12 C7 120.4(3) .
C11 C12 H12A 119.8 .
C7 C12 H12A 119.8 .
O3 C13 O2 123.6(3) .
O3 C13 C10 124.2(3) .
O2 C13 C10 112.2(3) .
O2 C14 H14A 109.5 .
O2 C14 H14B 109.5 .
H14A C14 H14B 109.5 .
O2 C14 H14C 109.5 .
H14A C14 H14C 109.5 .
H14B C14 H14C 109.5 .
N3 C15 C16 121.5(3) .
N3 C15 H15A 119.2 .
C16 C15 H15A 119.2 .
C17 C16 C15 120.0(3) .
C17 C16 H16A 120.0 .
C15 C16 H16A 120.0 .
C16 C17 C18 118.6(2) .
C16 C17 H17A 120.7 .
C18 C17 H17A 120.7 .
C19 C18 C17 118.3(3) .
C19 C18 N4 123.1(2) .
C17 C18 N4 118.5(2) .
N3 C19 C18 122.8(3) .
N3 C19 H19A 118.6 .
C18 C19 H19A 118.6 .
O4 C20 N4 121.3(3) .
O4 C20 C21 121.2(3) .
N4 C20 C21 117.5(2) .
C22 C21 C26 118.6(3) .
C22 C21 C20 124.6(3) .
C26 C21 C20 116.8(3) .
C23 C22 C21 120.8(3) .
C23 C22 H22A 119.6 .
C21 C22 H22A 119.6 .
C22 C23 C24 120.3(3) .
C22 C23 H23A 119.9 .
C24 C23 H23A 119.9 .
C25 C24 C23 119.1(3) .
C25 C24 C27 119.2(3) .
C23 C24 C27 121.7(3) .
C24 C25 C26 120.9(3) .
C24 C25 H25A 119.6 .
C26 C25 H25A 119.6 .
C25 C26 C21 120.4(3) .
C25 C26 H26A 119.8 .
C21 C26 H26A 119.8 .
O6 C27 O5 124.1(3) .
O6 C27 C24 124.6(3) .
O5 C27 C24 111.3(3) .
O5 C28 H28A 109.5 .
O5 C28 H28B 109.5 .
H28A C28 H28B 109.5 .
O5 C28 H28C 109.5 .
H28A C28 H28C 109.5 .
H28B C28 H28C 109.5 .
O7' Cl O9' 95.5(8) .
O7' Cl O8' 95.7(10) .
O9' Cl O8' 100.5(9) .
O7' Cl O9 92.6(7) .
O9' Cl O9 33.8(7) .
O8' Cl O9 67.4(8) .
O7' Cl O8 111.5(7) .
O9' Cl O8 134.7(6) .
O8' Cl O8 43.4(8) .
O9 Cl O8 106.9(5) .
O7' Cl O10' 133.6(7) .
O9' Cl O10' 118.5(7) .
O8' Cl O10' 106.9(9) .
O9 Cl O10' 133.3(6) .
O8 Cl O10' 67.0(6) .
O7' Cl O10 122.7(7) .
O9' Cl O10 74.5(6) .
O8' Cl O10 141.4(9) .
O9 Cl O10 104.3(6) .
O8 Cl O10 114.7(4) .
O10' Cl O10 50.1(6) .
O7' Cl O7 30.7(6) .
O9' Cl O7 115.0(6) .
O8' Cl O7 112.9(9) .
O9 Cl O7 122.2(5) .
O8 Cl O7 105.9(3) .
O10' Cl O7 103.1(4) .
O10 Cl O7 103.3(4) .
N5 C29 N5' 16.3(14) .
N5 C29 C30' 168.2(11) .
N5' C29 C30' 174.4(11) .
N5 C29 C30 174.6(10) .
N5' C29 C30 168.1(11) .
C30' C29 C30 8.8(11) .
C29 C30 H30A 109.5 .
C29 C30 H30B 109.5 .
C29 C30 H30C 109.5 .
C29 C30' H30D 109.5 .
C29 C30' H30E 109.5 .
H30D C30' H30E 109.5 .
C29 C30' H30F 109.5 .
H30D C30' H30F 109.5 .
H30E C30' H30F 109.5 .
N6 C31 C32 168.6(19) .
N6' C31' C32' 174.5(13) .
C31' C32' H32D 109.5 .
C31' C32' H32E 109.5 .
H32D C32' H32E 109.5 .
C31' C32' H32F 109.5 .
H32D C32' H32F 109.5 .
H32E C32' H32F 109.5 .

loop_
_geom_bond_atom_site_label_1
_geom_bond_atom_site_label_2
_geom_bond_distance
_geom_bond_site_symmetry_2
Ag N1 2.172(2) .
Ag N3 2.178(2) .
Ag Ag 3.2152(6) 2_666
N1 C1 1.334(3) .
N1 C5 1.339(3) .
N2 C6 1.356(3) .
N2 C4 1.408(3) .
N2 H2A 0.8600 .
N3 C15 1.330(3) .
N3 C19 1.336(3) .
N4 C20 1.352(4) .
N4 C18 1.400(3) .
N4 H4A 0.8600 .
O1 C6 1.222(3) .
O2 C13 1.326(4) .
O2 C14 1.448(4) .
O3 C13 1.188(3) .
O4 C20 1.207(3) .
O5 C27 1.330(4) .
O5 C28 1.444(4) .
O6 C27 1.192(4) .
C1 C2 1.363(4) .
C1 H1A 0.9300 .
C2 C3 1.366(4) .
C2 H2B 0.9300 .
C3 C4 1.385(4) .
C3 H3A 0.9300 .
C4 C5 1.376(3) .
C5 H5A 0.9300 .
C6 C7 1.505(4) .
C7 C12 1.383(4) .
C7 C8 1.386(4) .
C8 C9 1.379(4) .
C8 H8B 0.9300 .
C9 C10 1.385(4) .
C9 H9A 0.9300 .
C10 C11 1.373(4) .
C10 C13 1.497(4) .
C11 C12 1.376(4) .
C11 H11A 0.9300 .
C12 H12A 0.9300 .
C14 H14A 0.9600 .
C14 H14B 0.9600 .
C14 H14C 0.9600 .
C15 C16 1.380(4) .
C15 H15A 0.9300 .
C16 C17 1.370(4) .
C16 H16A 0.9300 .
C17 C18 1.383(4) .
C17 H17A 0.9300 .
C18 C19 1.379(4) .
C19 H19A 0.9300 .
C20 C21 1.484(4) .
C21 C22 1.381(4) .
C21 C26 1.396(4) .
C22 C23 1.380(4) .
C22 H22A 0.9300 .
C23 C24 1.389(4) .
C23 H23A 0.9300 .
C24 C25 1.374(4) .
C24 C27 1.491(4) .
C25 C26 1.377(5) .
C25 H25A 0.9300 .
C26 H26A 0.9300 .
C28 H28A 0.9600 .
C28 H28B 0.9600 .
C28 H28C 0.9600 .
Cl O7' 1.281(14) .
Cl O9' 1.306(14) .
Cl O8' 1.324(12) .
Cl O9 1.326(6) .
Cl O8 1.349(5) .
Cl O10' 1.375(6) .
Cl O10 1.382(6) .
Cl O7 1.442(4) .
N5 C29 1.097(13) .
N5' C29 1.120(12) .
C29 C30' 1.390(15) .
C29 C30 1.485(13) .
C30 H30A 0.9600 .
C30 H30B 0.9600 .
C30 H30C 0.9600 .
C30' H30D 0.9600 .
C30' H30E 0.9600 .
C30' H30F 0.9600 .
N6 C31 1.07(2) .
C31 C32 1.40(2) .
C32 H32A 0.9600 .
C32 H32B 0.9600 .
C32 H32C 0.9600 .
N6' C31' 1.13(2) .
C31' C32' 1.44(2) .
C32' H32D 0.9600 .
C32' H32E 0.9600 .
C32' H32F 0.9600 .
